data_1515631
loop_
_publ_author_name
'Alkordi, Mohamed H.'
'Belof, Jonathan L.'
'Rivera, Edwin'
'Wojtas, Lukasz'
'Eddaoudi, Mohamed'

_publ_section_title
;
 Insight into the construction of metal--organic polyhedra: metal--organic
 cubes as a case study
;
_journal_issue 9
_journal_name_full 'Chemical Science'
_journal_page_first 1695
_journal_paper_doi 10.1039/c1sc00269d
_journal_volume 2
_journal_year 2011
_chemical_formula_sum 'C132 H180 Cl12 Co8 N72 O4'
_chemical_formula_weight 3736.29
_space_group_IT_number 205
_symmetry_cell_setting cubic
_symmetry_Int_Tables_number 205
_symmetry_space_group_name_Hall '-P 2ac 2ab 3'
_symmetry_space_group_name_H-M 'P a -3'
_atom_sites_solution_hydrogens geom
_atom_sites_solution_primary direct
_atom_sites_solution_secondary difmap
_audit_creation_method SHELXL-97
_audit_update_record
;
2010-11-11 # Formatted by publCIF
;
_cell_angle_alpha 90.00
_cell_angle_beta 90.00
_cell_angle_gamma 90.00
_cell_formula_units_Z 4
_cell_length_a 25.1026(13)
_cell_length_b 25.1026(13)
_cell_length_c 25.1026(13)
_cell_measurement_temperature 100(2)
_cell_volume 15818.2(14)
_computing_cell_refinement 'SAINT (Bruker, 2002)'
_computing_data_collection 'SMART (Bruker, 2002)'
_computing_data_reduction 'SAINT (Bruker, 2002)'
_computing_publication_material 'SHELXL-97 (Sheldrick, 1997)'
_computing_structure_refinement 'SHELXL-97 (Sheldrick, 1997)'
_computing_structure_solution 'SHELXS-97 (Sheldrick, 1990)'
_diffrn_ambient_temperature 100(2)
_diffrn_measured_fraction_theta_full 0.999
_diffrn_measured_fraction_theta_max 0.999
_diffrn_measurement_device_type 'BRUKER SMART APEX CCD'
_diffrn_measurement_method 'phi and omega scans'
_diffrn_radiation_monochromator graphite
_diffrn_radiation_probe x-ray
_diffrn_radiation_type MoK\a
_diffrn_radiation_wavelength 0.71073
_diffrn_reflns_av_R_equivalents 0.0973
_diffrn_reflns_av_sigmaI/netI 0.0414
_diffrn_reflns_limit_h_max 30
_diffrn_reflns_limit_h_min -31
_diffrn_reflns_limit_k_max 31
_diffrn_reflns_limit_k_min -23
_diffrn_reflns_limit_l_max 30
_diffrn_reflns_limit_l_min -31
_diffrn_reflns_number 86413
_diffrn_reflns_theta_full 26.36
_diffrn_reflns_theta_max 26.36
_diffrn_reflns_theta_min 1.81
_diffrn_source 'fine-focus sealed tube'
_exptl_absorpt_coefficient_mu 1.097
_exptl_absorpt_correction_T_max 0.8982
_exptl_absorpt_correction_T_min 0.8982
_exptl_absorpt_correction_type multi-scan
_exptl_absorpt_process_details 'SADABS; (Sheldrick, 2003)'
_exptl_crystal_colour red
_exptl_crystal_density_diffrn 1.566
_exptl_crystal_density_method 'not measured'
_exptl_crystal_description polyhedra
_exptl_crystal_F_000 7699
_exptl_crystal_recrystallization_method Solvothermal
_exptl_crystal_size_max 0.10
_exptl_crystal_size_mid 0.10
_exptl_crystal_size_min 0.10
_refine_diff_density_max 0.816
_refine_diff_density_min -0.615
_refine_diff_density_rms 0.095
_refine_ls_extinction_method none
_refine_ls_goodness_of_fit_ref 1.024
_refine_ls_hydrogen_treatment constr
_refine_ls_matrix_type full
_refine_ls_number_parameters 365
_refine_ls_number_reflns 5390
_refine_ls_number_restraints 0
_refine_ls_restrained_S_all 1.024
_refine_ls_R_factor_all 0.0711
_refine_ls_R_factor_gt 0.0493
_refine_ls_shift/su_max 0.001
_refine_ls_shift/su_mean 0.000
_refine_ls_structure_factor_coef Fsqd
_refine_ls_weighting_details 'calc w=1/[\s^2^(Fo^2^)+(0.0818P)^2^+29.1480P] where P=(Fo^2^+2Fc^2^)/3'
_refine_ls_weighting_scheme calc
_refine_ls_wR_factor_gt 0.1349
_refine_ls_wR_factor_ref 0.1495
_reflns_number_gt 4141
_reflns_number_total 5390
_reflns_threshold_expression >2sigma(I)
_cod_data_source_file c1sc00269d.txt
_cod_data_source_block 1
_cod_database_code 1515631

loop_
_symmetry_equiv_pos_as_xyz
'x, y, z'
'-x+1/2, -y, z+1/2'
'-x, y+1/2, -z+1/2'
'x+1/2, -y+1/2, -z'
'z, x, y'
'z+1/2, -x+1/2, -y'
'-z+1/2, -x, y+1/2'
'-z, x+1/2, -y+1/2'
'y, z, x'
'-y, z+1/2, -x+1/2'
'y+1/2, -z+1/2, -x'
'-y+1/2, -z, x+1/2'
'-x, -y, -z'
'x-1/2, y, -z-1/2'
'x, -y-1/2, z-1/2'
'-x-1/2, y-1/2, z'
'-z, -x, -y'
'-z-1/2, x-1/2, y'
'z-1/2, x, -y-1/2'
'z, -x-1/2, y-1/2'
'-y, -z, -x'
'y, -z-1/2, x-1/2'
'-y-1/2, z-1/2, x'
'y-1/2, z, -x-1/2'

loop_
_atom_site_label
_atom_site_type_symbol
_atom_site_fract_x
_atom_site_fract_y
_atom_site_fract_z
_atom_site_U_iso_or_equiv
_atom_site_adp_type
_atom_site_occupancy
_atom_site_symmetry_multiplicity
_atom_site_calc_flag
_atom_site_refinement_flags
_atom_site_disorder_assembly
_atom_site_disorder_group
Co1 Co 0.196913(18) 0.466866(18) 0.051335(18) 0.01904(15) Uani 1 1 d . . .
Co2 Co 0.115468(18) 0.615467(18) -0.115468(18) 0.0198(2) Uani 1 3 d S . .
C1 C 0.14038(13) 0.52727(13) -0.03687(14) 0.0203(7) Uani 1 1 d . . .
H1 H 0.1182 0.4999 -0.0506 0.024 Uiso 1 1 calc R . .
C2 C 0.18879(15) 0.65832(15) -0.04529(15) 0.0262(8) Uani 1 1 d . . .
C3 C 0.22926(14) 0.57173(15) 0.06100(15) 0.0255(8) Uani 1 1 d . . .
C6 C 0.17955(14) 0.60399(14) -0.02683(14) 0.0231(7) Uani 1 1 d . . .
C7 C 0.19665(14) 0.57030(14) 0.01304(15) 0.0235(7) Uani 1 1 d . . .
C8 C 0.26578(16) 0.52208(16) 0.13353(16) 0.0314(9) Uani 1 1 d . . .
C9 C 0.23094(19) 0.74485(18) -0.03593(19) 0.0441(11) Uani 1 1 d . . .
H9A H 0.2605 0.7495 -0.0616 0.053 Uiso 1 1 calc R . .
H9B H 0.2391 0.7661 -0.0037 0.053 Uiso 1 1 calc R . .
C10 C 0.16343(16) 0.72701(15) -0.10493(16) 0.0313(9) Uani 1 1 d . . .
H10A H 0.1285 0.7385 -0.1191 0.038 Uiso 1 1 calc R . .
H10B H 0.1898 0.7291 -0.1342 0.038 Uiso 1 1 calc R . .
C111 C 0.2566(3) 0.5737(2) 0.1647(2) 0.0370(19) Uani 0.774(14) 1 d P A 1
H11A H 0.2185 0.5768 0.1742 0.044 Uiso 0.774(14) 1 calc PR A 1
H11B H 0.2775 0.5728 0.1982 0.044 Uiso 0.774(14) 1 calc PR A 1
H8A H 0.3044 0.5171 0.1270 0.037 Uiso 1 1 d . B 1
H8B H 0.2526 0.4914 0.1544 0.037 Uiso 1 1 d . C 1
H12A H 0.3117 0.6192 0.1277 0.057 Uiso 1 1 d . D 1
H12B H 0.2633 0.6529 0.1521 0.057 Uiso 1 1 d . E 1
C112 C 0.2971(11) 0.5689(7) 0.1451(9) 0.042(8) Uani 0.226(14) 1 d P A 2
H11C H 0.3309 0.5663 0.1250 0.050 Uiso 0.226(14) 1 calc PR A 2
H11D H 0.3061 0.5685 0.1835 0.050 Uiso 0.226(14) 1 calc PR A 2
C12 C 0.2726(2) 0.61973(18) 0.1328(2) 0.0470(12) Uani 1 1 d . . .
C13 C 0.1800(2) 0.76356(16) -0.0601(2) 0.0428(11) Uani 1 1 d . . .
H13A H 0.1847 0.8002 -0.0740 0.051 Uiso 1 1 calc R . .
H13B H 0.1518 0.7644 -0.0326 0.051 Uiso 1 1 calc R . .
C21 C 0.14359(14) 0.44819(14) 0.14723(14) 0.0218(7) Uani 1 1 d . . .
C22 C 0.18632(14) 0.40791(13) 0.14443(14) 0.0218(7) Uani 1 1 d . . .
C23 C 0.23654(15) 0.33352(16) 0.18179(17) 0.0322(9) Uani 1 1 d . . .
H23A H 0.2261 0.3005 0.1628 0.039 Uiso 1 1 calc R . .
H23B H 0.2469 0.3239 0.2186 0.039 Uiso 1 1 calc R . .
C24 C 0.26513(15) 0.37948(15) 0.09921(16) 0.0294(8) Uani 1 1 d . . .
H24A H 0.2947 0.3995 0.0824 0.035 Uiso 1 1 calc R . .
H24B H 0.2564 0.3488 0.0761 0.035 Uiso 1 1 calc R . .
C25 C 0.28272(16) 0.35948(16) 0.15371(17) 0.0342(9) Uani 1 1 d . . .
H25A H 0.3120 0.3334 0.1495 0.041 Uiso 1 1 calc R . .
H25B H 0.2961 0.3897 0.1753 0.041 Uiso 1 1 calc R . .
C27 C 0.10936(13) 0.39424(13) 0.01654(13) 0.0192(7) Uani 1 1 d . . .
H27 H 0.0837 0.4036 0.0427 0.023 Uiso 1 1 calc R . .
C28 C 0.18256(14) 0.39326(14) -0.03073(13) 0.0208(7) Uani 1 1 d . . .
C29 C 0.23721(14) 0.41403(14) -0.03711(15) 0.0241(8) Uani 1 1 d . . .
C31 C 0.32159(16) 0.42154(19) -0.08355(18) 0.0392(10) Uani 1 1 d . . .
H31A H 0.3195 0.4537 -0.1063 0.047 Uiso 1 1 calc R . .
H31B H 0.3454 0.3955 -0.1011 0.047 Uiso 1 1 calc R . .
C32 C 0.34355(18) 0.4361(2) -0.03024(19) 0.0437(11) Uani 1 1 d . . .
H32A H 0.3780 0.4548 -0.0347 0.052 Uiso 1 1 calc R . .
H32B H 0.3500 0.4034 -0.0092 0.052 Uiso 1 1 calc R . .
C33 C 0.30467(15) 0.47171(16) -0.00109(17) 0.0313(9) Uani 1 1 d . . .
H33A H 0.3175 0.4778 0.0357 0.038 Uiso 1 1 calc R . .
H33B H 0.3026 0.5066 -0.0193 0.038 Uiso 1 1 calc R . .
N1 N 0.15968(12) 0.67203(12) -0.08595(12) 0.0236(6) Uani 1 1 d . . .
N2 N 0.25135(12) 0.44724(12) 0.00048(12) 0.0237(6) Uani 1 1 d . . .
N3 N 0.15764(11) 0.41554(11) 0.01270(11) 0.0198(6) Uani 1 1 d . . .
N4 N 0.14206(11) 0.47871(11) 0.10198(11) 0.0191(6) Uani 1 1 d . . .
N5 N 0.17247(11) 0.52209(11) 0.00500(11) 0.0199(6) Uani 1 1 d . . .
N6 N 0.21835(11) 0.41418(11) 0.10403(12) 0.0224(6) Uani 1 1 d . . .
N7 N 0.23724(12) 0.52513(12) 0.08255(12) 0.0230(6) Uani 1 1 d . A .
N8 N 0.14374(11) 0.57647(11) -0.05677(11) 0.0203(6) Uani 1 1 d . . .
N9 N 0.19188(12) 0.37076(12) 0.18284(12) 0.0265(7) Uani 1 1 d . . .
H200 H 0.1640 0.3619 0.2036 0.032 Uiso 1 1 d R . .
N10 N 0.24556(15) 0.61840(14) 0.08123(14) 0.0366(8) Uani 1 1 d . A .
H101 H 0.2258 0.6505 0.0714 0.044 Uiso 1 1 d R . .
N11 N 0.22576(15) 0.68848(14) -0.02164(15) 0.0401(9) Uani 1 1 d . . .
H111 H 0.2580 0.6692 -0.0105 0.048 Uiso 1 1 d R . .
N12 N 0.26845(13) 0.39845(13) -0.07734(13) 0.0305(7) Uani 1 1 d . . .
H201 H 0.2553 0.3906 -0.1092 0.037 Uiso 1 1 d R . .
Cl1 Cl 0.23348(4) 0.39873(5) 0.80399(4) 0.0407(3) Uani 1 1 d . . .
Cl2 Cl 0.95664(8) 0.17243(7) 0.11213(6) 0.0646(5) Uani 0.83333 1 d P . .
Cl3 Cl 0.5000 0.0000 0.0000 0.0435(6) Uani 1 6 d S . .
O21 O 0.9607(7) 0.1246(8) 0.0992(7) 0.030(4) Uiso 0.15 1 d P . .
O22 O 0.9725(14) 0.0952(15) 0.0836(14) 0.085(9) Uiso 0.15 1 d P . .
O23 O 1.0817(10) 0.0817(10) 0.0817(10) 0.141(14) Uiso 0.30 3 d SP . .
O24 O 1.0496(8) 0.0496(8) 0.0496(8) 0.110(10) Uiso 0.30 3 d SP . .
O25 O 0.9874(15) 0.0654(16) 0.0637(16) 0.058(9) Uiso 0.10 1 d P . .

loop_
_atom_site_aniso_label
_atom_site_aniso_U_11
_atom_site_aniso_U_22
_atom_site_aniso_U_33
_atom_site_aniso_U_23
_atom_site_aniso_U_13
_atom_site_aniso_U_12
Co1 0.0174(2) 0.0187(3) 0.0210(3) -0.00163(18) -0.00041(18) 0.00078(18)
Co2 0.0198(2) 0.0198(2) 0.0198(2) 0.00137(18) 0.00137(18) -0.00137(18)
C1 0.0191(17) 0.0186(17) 0.0231(17) 0.0001(14) 0.0025(14) 0.0024(13)
C2 0.0257(19) 0.0248(19) 0.0282(19) 0.0023(15) 0.0029(16) -0.0042(15)
C3 0.0234(18) 0.0253(19) 0.0277(19) -0.0007(15) -0.0039(15) -0.0042(15)
C6 0.0206(17) 0.0230(18) 0.0257(19) 0.0004(14) -0.0020(14) -0.0039(14)
C7 0.0221(18) 0.0230(18) 0.0254(18) 0.0014(14) 0.0026(15) -0.0002(14)
C8 0.033(2) 0.031(2) 0.030(2) 0.0014(16) -0.0131(17) -0.0031(17)
C9 0.055(3) 0.034(2) 0.043(3) 0.005(2) -0.012(2) -0.021(2)
C10 0.032(2) 0.0246(19) 0.037(2) 0.0055(16) -0.0044(17) -0.0054(16)
C111 0.049(4) 0.037(3) 0.025(3) -0.003(2) -0.012(3) -0.010(3)
C112 0.068(19) 0.023(9) 0.034(11) 0.008(8) -0.025(11) -0.017(10)
C12 0.054(3) 0.036(2) 0.051(3) -0.006(2) -0.023(2) -0.006(2)
C13 0.052(3) 0.022(2) 0.054(3) -0.0023(19) -0.001(2) -0.0074(19)
C21 0.0202(17) 0.0227(17) 0.0227(18) 0.0016(14) -0.0037(14) -0.0010(14)
C22 0.0213(17) 0.0178(16) 0.0262(18) -0.0008(14) -0.0061(15) 0.0007(14)
C23 0.033(2) 0.030(2) 0.034(2) 0.0055(17) -0.0024(17) 0.0107(17)
C24 0.0240(19) 0.0257(19) 0.039(2) 0.0003(17) 0.0007(16) 0.0067(15)
C25 0.027(2) 0.031(2) 0.045(2) 0.0043(18) 0.0003(18) 0.0079(17)
C27 0.0187(16) 0.0204(17) 0.0186(16) -0.0004(13) -0.0002(13) 0.0006(14)
C28 0.0255(18) 0.0196(17) 0.0171(16) 0.0003(13) 0.0013(14) 0.0039(14)
C29 0.0232(18) 0.0225(18) 0.0264(19) 0.0008(15) 0.0011(15) 0.0024(14)
C31 0.028(2) 0.047(3) 0.043(3) -0.007(2) 0.0140(19) -0.0020(19)
C32 0.030(2) 0.050(3) 0.052(3) -0.007(2) 0.004(2) 0.002(2)
C33 0.0228(19) 0.031(2) 0.040(2) -0.0062(17) 0.0043(17) -0.0040(16)
N1 0.0250(16) 0.0200(15) 0.0259(16) 0.0022(12) 0.0005(13) -0.0033(12)
N2 0.0191(15) 0.0254(16) 0.0265(16) -0.0019(13) 0.0018(13) 0.0015(12)
N3 0.0199(14) 0.0191(14) 0.0206(14) -0.0013(12) -0.0012(12) 0.0020(11)
N4 0.0188(14) 0.0194(14) 0.0190(14) -0.0025(11) -0.0007(11) -0.0020(11)
N5 0.0184(14) 0.0201(14) 0.0213(15) -0.0026(12) 0.0002(12) -0.0012(11)
N6 0.0183(14) 0.0201(15) 0.0288(16) -0.0011(12) -0.0026(12) 0.0034(12)
N7 0.0223(15) 0.0244(16) 0.0223(15) -0.0028(12) -0.0032(12) 0.0012(12)
N8 0.0176(14) 0.0210(15) 0.0221(15) 0.0005(12) 0.0005(11) 0.0000(12)
N9 0.0237(15) 0.0267(16) 0.0290(16) 0.0065(13) 0.0016(13) 0.0052(13)
N10 0.044(2) 0.0269(18) 0.039(2) -0.0011(15) -0.0160(16) -0.0043(15)
N11 0.044(2) 0.0306(18) 0.045(2) 0.0097(16) -0.0185(17) -0.0170(16)
N12 0.0268(17) 0.0338(18) 0.0307(18) -0.0101(14) 0.0069(14) -0.0018(14)
Cl1 0.0339(5) 0.0480(6) 0.0401(6) 0.0127(5) 0.0016(4) 0.0011(5)
Cl2 0.0892(13) 0.0623(10) 0.0421(8) 0.0083(7) 0.0011(8) -0.0073(9)
Cl3 0.0435(6) 0.0435(6) 0.0435(6) 0.0040(7) -0.0040(7) 0.0040(7)

loop_
_atom_type_symbol
_atom_type_description
_atom_type_scat_dispersion_real
_atom_type_scat_dispersion_imag
_atom_type_scat_source
C C 0.0033 0.0016 'International Tables Vol C Tables 4.2.6.8 and 6.1.1.4'
H H 0.0000 0.0000 'International Tables Vol C Tables 4.2.6.8 and 6.1.1.4'
N N 0.0061 0.0033 'International Tables Vol C Tables 4.2.6.8 and 6.1.1.4'
O O 0.0106 0.0060 'International Tables Vol C Tables 4.2.6.8 and 6.1.1.4'
Co Co 0.3494 0.9721 'International Tables Vol C Tables 4.2.6.8 and 6.1.1.4'
Cl Cl 0.1484 0.1585 'International Tables Vol C Tables 4.2.6.8 and 6.1.1.4'

loop_
_geom_angle_atom_site_label_1
_geom_angle_atom_site_label_2
_geom_angle_atom_site_label_3
_geom_angle
_geom_angle_site_symmetry_1
_geom_angle_site_symmetry_3
N3 Co1 N4 94.14(12) . .
N3 Co1 N5 90.84(12) . .
N4 Co1 N5 93.51(12) . .
N3 Co1 N2 81.73(12) . .
N4 Co1 N2 174.25(12) . .
N5 Co1 N2 90.57(12) . .
N3 Co1 N7 172.50(13) . .
N4 Co1 N7 89.42(12) . .
N5 Co1 N7 82.34(12) . .
N2 Co1 N7 95.15(13) . .
N3 Co1 N6 91.71(12) . .
N4 Co1 N6 81.47(12) . .
N5 Co1 N6 174.52(12) . .
N2 Co1 N6 94.60(13) . .
N7 Co1 N6 95.35(12) . .
N8 Co2 N8 94.71(12) 11_455 .
N8 Co2 N8 94.71(12) 11_455 8
N8 Co2 N8 94.71(12) . 8
N8 Co2 N1 82.43(12) 11_455 11_455
N8 Co2 N1 88.49(12) . 11_455
N8 Co2 N1 175.88(12) 8 11_455
N8 Co2 N1 88.49(12) 11_455 8
N8 Co2 N1 175.88(12) . 8
N8 Co2 N1 82.43(12) 8 8
N1 Co2 N1 94.51(12) 11_455 8
N8 Co2 N1 175.88(12) 11_455 .
N8 Co2 N1 82.43(12) . .
N8 Co2 N1 88.49(12) 8 .
N1 Co2 N1 94.51(12) 11_455 .
N1 Co2 N1 94.51(12) 8 .
N5 C1 N8 110.4(3) . .
N5 C1 H1 124.8 . .
N8 C1 H1 124.8 . .
N1 C2 N11 126.0(3) . .
N1 C2 C6 114.0(3) . .
N11 C2 C6 119.9(3) . .
N7 C3 N10 125.4(3) . .
N7 C3 C7 114.0(3) . .
N10 C3 C7 120.4(3) . .
N8 C6 C7 107.2(3) . .
N8 C6 C2 113.8(3) . .
C7 C6 C2 139.0(3) . .
N5 C7 C6 107.3(3) . .
N5 C7 C3 113.1(3) . .
C6 C7 C3 139.5(3) . .
C112 C8 N7 113.5(8) . .
N7 C8 C111 109.2(3) . .
C112 C8 H8A 66.6 . .
N7 C8 H8A 109.9 . .
C111 C8 H8A 109.8 . .
C112 C8 H8B 135.2 . .
N7 C8 H8B 109.8 . .
C111 C8 H8B 109.8 . .
H8A C8 H8B 108.4 . .
N11 C9 C13 109.1(3) . .
N11 C9 H9A 109.9 . .
C13 C9 H9A 109.9 . .
N11 C9 H9B 109.9 . .
C13 C9 H9B 109.9 . .
H9A C9 H9B 108.3 . .
N1 C10 C13 110.4(3) . .
N1 C10 H10A 109.6 . .
C13 C10 H10A 109.6 . .
N1 C10 H10B 109.6 . .
C13 C10 H10B 109.6 . .
H10A C10 H10B 108.1 . .
C12 C111 C8 110.3(5) . .
C12 C111 H11A 109.6 . .
C8 C111 H11A 109.6 . .
C12 C111 H11B 109.6 . .
C8 C111 H11B 109.6 . .
H11A C111 H11B 108.1 . .
C8 C112 C12 116.3(16) . .
C12 C112 H8A 144.1 . .
C8 C112 H12A 145.4 . .
H8A C112 H12A 135.6 . .
C8 C112 H11C 108.2 . .
C12 C112 H11C 108.2 . .
H8A C112 H11C 70.1 . .
H12A C112 H11C 70.8 . .
C8 C112 H11D 108.2 . .
C12 C112 H11D 108.2 . .
H8A C112 H11D 106.2 . .
H12A C112 H11D 104.8 . .
H11C C112 H11D 107.4 . .
C112 C12 C111 45.9(10) . .
C112 C12 N10 111.4(8) . .
C111 C12 N10 109.8(4) . .
C112 C12 H12A 66.1 . .
C111 C12 H12A 109.4 . .
N10 C12 H12A 110.2 . .
C112 C12 H12B 137.4 . .
C111 C12 H12B 109.4 . .
N10 C12 H12B 110.0 . .
H12A C12 H12B 108.0 . .
C9 C13 C10 110.4(4) . .
C9 C13 H13A 109.6 . .
C10 C13 H13A 109.6 . .
C9 C13 H13B 109.6 . .
C10 C13 H13B 109.6 . .
H13A C13 H13B 108.1 . .
N4 C21 C28 107.3(3) . 23_665
N4 C21 C22 111.3(3) . .
C28 C21 C22 141.0(3) 23_665 .
N6 C22 N9 125.2(3) . .
N6 C22 C21 113.7(3) . .
N9 C22 C21 121.0(3) . .
N9 C23 C25 108.8(3) . .
N9 C23 H23A 109.9 . .
C25 C23 H23A 109.9 . .
N9 C23 H23B 109.9 . .
C25 C23 H23B 109.9 . .
H23A C23 H23B 108.3 . .
N6 C24 C25 110.7(3) . .
N6 C24 H24A 109.5 . .
C25 C24 H24A 109.5 . .
N6 C24 H24B 109.5 . .
C25 C24 H24B 109.5 . .
H24A C24 H24B 108.1 . .
C23 C25 C24 109.9(3) . .
C23 C25 H25A 109.7 . .
C24 C25 H25A 109.7 . .
C23 C25 H25B 109.7 . .
C24 C25 H25B 109.7 . .
H25A C25 H25B 108.2 . .
N3 C27 N4 110.6(3) . 20_565
N3 C27 H27 124.7 . .
N4 C27 H27 124.7 20_565 .
N3 C28 C21 106.4(3) . 20_565
N3 C28 C29 111.4(3) . .
C21 C28 C29 142.1(3) 20_565 .
N2 C29 N12 124.9(3) . .
N2 C29 C28 113.5(3) . .
N12 C29 C28 121.6(3) . .
N12 C31 C32 109.8(3) . .
N12 C31 H31A 109.7 . .
C32 C31 H31A 109.7 . .
N12 C31 H31B 109.7 . .
C32 C31 H31B 109.7 . .
H31A C31 H31B 108.2 . .
C31 C32 C33 109.9(4) . .
C31 C32 H32A 109.7 . .
C33 C32 H32A 109.7 . .
C31 C32 H32B 109.7 . .
C33 C32 H32B 109.7 . .
H32A C32 H32B 108.2 . .
N2 C33 C32 110.7(3) . .
N2 C33 H33A 109.5 . .
C32 C33 H33A 109.5 . .
N2 C33 H33B 109.5 . .
C32 C33 H33B 109.5 . .
H33A C33 H33B 108.1 . .
C2 N1 C10 117.9(3) . .
C2 N1 Co2 115.2(2) . .
C10 N1 Co2 126.9(2) . .
C29 N2 C33 119.5(3) . .
C29 N2 Co1 116.5(2) . .
C33 N2 Co1 123.6(2) . .
C27 N3 C28 108.0(3) . .
C27 N3 Co1 135.5(2) . .
C28 N3 Co1 116.5(2) . .
C27 N4 C21 107.6(3) 23_665 .
C27 N4 Co1 134.7(2) 23_665 .
C21 N4 Co1 116.6(2) . .
C1 N5 C7 107.4(3) . .
C1 N5 Co1 138.3(2) . .
C7 N5 Co1 114.2(2) . .
C22 N6 C24 119.1(3) . .
C22 N6 Co1 116.1(2) . .
C24 N6 Co1 124.7(2) . .
C3 N7 C8 118.9(3) . .
C3 N7 Co1 115.3(2) . .
C8 N7 Co1 124.5(2) . .
C1 N8 C6 107.8(3) . .
C1 N8 Co2 137.8(2) . .
C6 N8 Co2 114.4(2) . .
C22 N9 C23 120.6(3) . .
C22 N9 H200 120.3 . .
C23 N9 H200 116.6 . .
C3 N10 C12 119.8(3) . .
C3 N10 H101 118.0 . .
C12 N10 H101 116.1 . .
C2 N11 C9 120.0(3) . .
C2 N11 H111 114.8 . .
C9 N11 H111 118.1 . .
C29 N12 C31 120.0(3) . .
C29 N12 H201 121.8 . .
C31 N12 H201 109.4 . .
O22 O21 Cl2 161(3) . .
O21 O22 O25 174(5) . .
O25 O22 Cl2 163(4) . .
O23 O24 O25 106.5(19) . .
O23 O24 O25 106.5(19) . 5_645
O25 O24 O25 112.3(16) . 5_645
O23 O24 O25 106.5(19) . 9_654
O25 O24 O25 112.3(16) . 9_654
O25 O24 O25 112.3(16) 5_645 9_654
O22 O25 O24 131(4) . .

loop_
_geom_bond_atom_site_label_1
_geom_bond_atom_site_label_2
_geom_bond_distance
_geom_bond_site_symmetry_2
Co1 N3 1.890(3) .
Co1 N4 1.898(3) .
Co1 N5 1.911(3) .
Co1 N2 1.934(3) .
Co1 N7 1.944(3) .
Co1 N6 1.946(3) .
Co2 N8 1.906(3) 11_455
Co2 N8 1.906(3) .
Co2 N8 1.906(3) 8
Co2 N1 1.948(3) 11_455
Co2 N1 1.949(3) 8
Co2 N1 1.949(3) .
C1 N5 1.331(4) .
C1 N8 1.335(4) .
C1 H1 0.9500 .
C2 N1 1.301(5) .
C2 N11 1.337(5) .
C2 C6 1.459(5) .
C3 N7 1.304(5) .
C3 N10 1.341(5) .
C3 C7 1.456(5) .
C6 N8 1.360(4) .
C6 C7 1.379(5) .
C7 N5 1.369(4) .
C8 C112 1.442(18) .
C8 N7 1.468(5) .
C8 C111 1.531(7) .
C8 H8A 0.9900 .
C8 H8B 0.9879 .
C9 N11 1.466(5) .
C9 C13 1.491(7) .
C9 H9A 0.9900 .
C9 H9B 0.9900 .
C10 N1 1.463(5) .
C10 C13 1.510(6) .
C10 H10A 0.9900 .
C10 H10B 0.9900 .
C111 C12 1.463(8) .
C111 H11A 0.9900 .
C111 H11B 0.9900 .
C112 C12 1.45(2) .
C112 H11C 0.9900 .
C112 H11D 0.9900 .
C12 N10 1.463(5) .
C12 H12A 0.9906 .
C12 H12B 0.9912 .
C13 H13A 0.9900 .
C13 H13B 0.9900 .
C21 N4 1.371(4) .
C21 C28 1.386(5) 23_665
C21 C22 1.476(5) .
C22 N6 1.304(5) .
C22 N9 1.348(4) .
C23 N9 1.460(5) .
C23 C25 1.505(6) .
C23 H23A 0.9900 .
C23 H23B 0.9900 .
C24 N6 1.467(4) .
C24 C25 1.523(6) .
C24 H24A 0.9900 .
C24 H24B 0.9900 .
C25 H25A 0.9900 .
C25 H25B 0.9900 .
C27 N3 1.328(4) .
C27 N4 1.329(4) 20_565
C27 H27 0.9500 .
C28 N3 1.376(4) .
C28 C21 1.386(5) 20_565
C28 C29 1.476(5) .
C29 N2 1.308(5) .
C29 N12 1.337(5) .
C31 N12 1.463(5) .
C31 C32 1.493(6) .
C31 H31A 0.9900 .
C31 H31B 0.9900 .
C32 C33 1.513(6) .
C32 H32A 0.9900 .
C32 H32B 0.9900 .
C33 N2 1.473(5) .
C33 H33A 0.9900 .
C33 H33B 0.9900 .
N4 C27 1.329(4) 23_665
N9 H200 0.9003 .
N10 H101 0.9773 .
N11 H111 0.9827 .
N12 H201 0.8872 .
Cl2 O21 1.25(2) .
Cl2 O22 2.10(4) .
O21 O22 0.89(4) .
O22 O25 0.97(4) .
O23 O24 1.40(5) .
O24 O25 1.65(4) .
O24 O25 1.65(4) 5_645
O24 O25 1.65(4) 9_654
